data_7011125
loop_
_publ_author_name
'Harry Adams'
'Scott Clunas'
'David E. Fenton'
'Sharon E. Spey'

_publ_section_title
;
 The systematic generation of monodentate bridging ethanoates in
 dinuclear nickel(II) complexes of asymmetric compartmental ligands
;
_journal_issue 3
_journal_name_full 'J. Chem. Soc., Dalton Trans.'
_journal_page_first 441
_journal_page_last 448
_journal_paper_doi 10.1039/b107928j
_journal_year 2002
_chemical_formula_sum 'C26 H35 N6 Ni2 O4 S2'
_chemical_formula_weight 677.14
_chemical_name_systematic
; 
? 
;
_space_group_IT_number 14
_symmetry_cell_setting monoclinic
_symmetry_space_group_name_Hall '-P 2yn'
_symmetry_space_group_name_H-M 'P 1 21/n 1'
_atom_sites_solution_hydrogens geom
_atom_sites_solution_primary direct
_atom_sites_solution_secondary difmap
_audit_creation_method SHELXL-97
_cell_angle_alpha 90.00
_cell_angle_beta 97.940(2)
_cell_angle_gamma 90.00
_cell_formula_units_Z 4
_cell_length_a 10.0082(9)
_cell_length_b 17.3828(16)
_cell_length_c 17.2816(16)
_cell_measurement_temperature 150(2)
_cell_volume 2977.7(5)
_computing_cell_refinement 'Bruker SMART'
_computing_data_collection 'Bruker SMART'
_computing_data_reduction 'Bruker SHELXTL'
_computing_molecular_graphics 'Bruker SHELXTL'
_computing_publication_material 'Bruker SHELXTL'
_computing_structure_refinement 'SHELXL-97 (Sheldrick, 1997)'
_computing_structure_solution 'SHELXS-97 (Sheldrick, 1990)'
_diffrn_ambient_temperature 150(2)
_diffrn_measured_fraction_theta_full 0.969
_diffrn_measured_fraction_theta_max 0.969
_diffrn_measurement_device_type 'CCD area detector'
_diffrn_measurement_method 'phi and omega scans'
_diffrn_radiation_monochromator graphite
_diffrn_radiation_source 'fine-focus sealed tube'
_diffrn_radiation_type MoK\a
_diffrn_radiation_wavelength 0.71073
_diffrn_reflns_av_R_equivalents 0.1902
_diffrn_reflns_av_sigmaI/netI 0.1419
_diffrn_reflns_limit_h_max 13
_diffrn_reflns_limit_h_min -7
_diffrn_reflns_limit_k_max 20
_diffrn_reflns_limit_k_min -23
_diffrn_reflns_limit_l_max 22
_diffrn_reflns_limit_l_min -22
_diffrn_reflns_number 18566
_diffrn_reflns_theta_full 28.28
_diffrn_reflns_theta_max 28.28
_diffrn_reflns_theta_min 1.67
_exptl_absorpt_coefficient_mu 1.447
_exptl_absorpt_correction_T_max 0.8559
_exptl_absorpt_correction_T_min 0.6840
_exptl_absorpt_correction_type empirical
_exptl_crystal_colour GREEN
_exptl_crystal_density_diffrn 1.510
_exptl_crystal_density_method 'not measured'
_exptl_crystal_description BLOCK
_exptl_crystal_F_000 1412
_exptl_crystal_size_max 0.28
_exptl_crystal_size_mid 0.20
_exptl_crystal_size_min 0.11
_refine_diff_density_max 1.027
_refine_diff_density_min -0.961
_refine_diff_density_rms 0.131
_refine_ls_extinction_method none
_refine_ls_goodness_of_fit_ref 0.807
_refine_ls_hydrogen_treatment mixed
_refine_ls_matrix_type full
_refine_ls_number_parameters 356
_refine_ls_number_reflns 7163
_refine_ls_number_restraints 0
_refine_ls_restrained_S_all 0.807
_refine_ls_R_factor_all 0.0815
_refine_ls_R_factor_gt 0.0574
_refine_ls_shift/su_max 0.001
_refine_ls_shift/su_mean 0.000
_refine_ls_structure_factor_coef Fsqd
_refine_ls_weighting_details 'calc w=1/[\s^2^(Fo^2^)+(0.1019P)^2^+0.0000P] where P=(Fo^2^+2Fc^2^)/3'
_refine_ls_weighting_scheme calc
_refine_ls_wR_factor_gt 0.1494
_refine_ls_wR_factor_ref 0.1640
_reflns_number_gt 5054
_reflns_number_total 7163
_reflns_threshold_expression >2sigma(I)
_cod_data_source_file b107928j.txt
_cod_data_source_block ifn192m
_cod_depositor_comments
;
The following automatic conversions were performed:
'_symmetry_cell_setting' value 'Monoclinic' changed to 'monoclinic'
according to '/home/saulius/struct/CIF-dictionaries/cif_core.dic'
dictionary named 'cif_core.dic' version 2.4.1 from 2010-06-29.

Automatic conversion script
Id: cif_fix_enum 1527 2010-12-29 10:47:43Z saulius 
;
_cod_original_sg_symbol_H-M P2(1)/n
_cod_database_code 7011125

loop_
_symmetry_equiv_pos_as_xyz
'x, y, z'
'-x+1/2, y+1/2, -z+1/2'
'-x, -y, -z'
'x-1/2, -y-1/2, z-1/2'

loop_
_atom_site_label
_atom_site_type_symbol
_atom_site_fract_x
_atom_site_fract_y
_atom_site_fract_z
_atom_site_U_iso_or_equiv
_atom_site_adp_type
_atom_site_occupancy
_atom_site_symmetry_multiplicity
_atom_site_calc_flag
_atom_site_refinement_flags
_atom_site_disorder_assembly
_atom_site_disorder_group
Ni1 Ni 0.12124(5) 1.05864(2) 0.70818(3) 0.02001(14) Uani 1 1 d . . .
Ni2 Ni -0.09722(5) 0.95892(2) 0.77111(3) 0.01947(14) Uani 1 1 d . . .
S1 S -0.28424(12) 1.13275(6) 0.57276(7) 0.0396(3) Uani 1 1 d . . .
S2 S -0.24126(13) 1.20191(5) 0.82522(6) 0.0390(3) Uani 1 1 d . . .
O1 O 0.0913(2) 1.00456(12) 0.80766(13) 0.0201(5) Uani 1 1 d . . .
O2 O 0.1473(3) 0.95530(13) 0.65433(16) 0.0256(6) Uani 1 1 d . . .
O3 O -0.0143(3) 0.88725(13) 0.70217(15) 0.0252(6) Uani 1 1 d . . .
O4 O 0.0795(3) 1.16581(13) 0.77302(15) 0.0284(6) Uani 1 1 d . . .
H4 H 0.0320 1.2078 0.7469 0.043 Uiso 1 1 calc R . .
N1 N 0.3185(3) 1.06929(16) 0.74419(18) 0.0245(7) Uani 1 1 d . . .
N2 N 0.1731(3) 1.11762(17) 0.60612(18) 0.0272(7) Uani 1 1 d . . .
N3 N -0.2809(3) 0.91249(16) 0.71946(17) 0.0224(6) Uani 1 1 d . . .
N4 N -0.0839(3) 0.88351(16) 0.86602(17) 0.0219(6) Uani 1 1 d . . .
N5 N -0.1912(3) 1.04372(17) 0.82470(19) 0.0276(7) Uani 1 1 d . . .
N6 N -0.0840(3) 1.05776(17) 0.67428(19) 0.0277(7) Uani 1 1 d . . .
C1 C 0.1880(4) 0.97262(17) 0.8584(2) 0.0207(7) Uani 1 1 d . . .
C2 C 0.1510(4) 0.92757(18) 0.9199(2) 0.0218(7) Uani 1 1 d . . .
C3 C 0.2493(4) 0.89194(19) 0.9734(2) 0.0256(8) Uani 1 1 d . . .
H3A H 0.2216 0.8609 1.0136 0.031 Uiso 1 1 calc R . .
C4 C 0.3876(4) 0.90060(19) 0.9696(2) 0.0264(8) Uani 1 1 d . . .
C5 C 0.4222(4) 0.94738(19) 0.9126(2) 0.0245(8) Uani 1 1 d . . .
H5A H 0.5154 0.9566 0.9111 0.029 Uiso 1 1 calc R . .
C6 C 0.3281(4) 0.98313(18) 0.8554(2) 0.0218(7) Uani 1 1 d . . .
C7 C 0.3856(4) 1.03131(19) 0.8005(2) 0.0235(8) Uani 1 1 d . . .
H7A H 0.4811 1.0353 0.8065 0.028 Uiso 1 1 calc R . .
C8 C 0.3912(4) 1.1166(2) 0.6940(2) 0.0334(9) Uani 1 1 d . . .
H8A H 0.4867 1.1003 0.6983 0.040 Uiso 1 1 calc R . .
H8B H 0.3884 1.1714 0.7093 0.040 Uiso 1 1 calc R . .
C9 C 0.3209(4) 1.1054(2) 0.6107(2) 0.0318(9) Uani 1 1 d . . .
H9A H 0.3582 1.1422 0.5756 0.038 Uiso 1 1 calc R . .
H9B H 0.3384 1.0527 0.5929 0.038 Uiso 1 1 calc R . .
C10 C -0.3182(4) 0.9325(2) 0.6441(2) 0.0278(8) Uani 1 1 d . . .
H10A H -0.2521 0.9550 0.6166 0.033 Uiso 1 1 calc R . .
C11 C -0.4457(4) 0.9224(2) 0.6049(2) 0.0326(9) Uani 1 1 d . . .
H11A H -0.4672 0.9369 0.5516 0.039 Uiso 1 1 calc R . .
C12 C -0.5421(4) 0.8905(2) 0.6455(3) 0.0339(9) Uani 1 1 d . . .
H12A H -0.6332 0.8858 0.6218 0.041 Uiso 1 1 calc R . .
C13 C -0.5033(4) 0.8657(2) 0.7205(2) 0.0306(9) Uani 1 1 d . . .
H13A H -0.5673 0.8412 0.7481 0.037 Uiso 1 1 calc R . .
C14 C -0.3720(4) 0.87573(19) 0.7566(2) 0.0244(8) Uani 1 1 d . . .
C15 C -0.3271(4) 0.8384(2) 0.8350(2) 0.0271(8) Uani 1 1 d . . .
H15A H -0.3664 0.7913 0.8483 0.032 Uiso 1 1 calc R . .
C16 C -0.2190(4) 0.8768(2) 0.8920(2) 0.0279(8) Uani 1 1 d . . .
H16A H -0.2505 0.9291 0.9032 0.034 Uiso 1 1 calc R . .
H16B H -0.2090 0.8475 0.9416 0.034 Uiso 1 1 calc R . .
C17 C 0.0052(4) 0.9214(2) 0.9318(2) 0.0252(8) Uani 1 1 d . . .
H17A H -0.0002 0.8920 0.9804 0.030 Uiso 1 1 calc R . .
H17B H -0.0298 0.9738 0.9393 0.030 Uiso 1 1 calc R . .
C18 C 0.4924(4) 0.8598(2) 1.0277(2) 0.0319(9) Uani 1 1 d . . .
H18A H 0.5830 0.8728 1.0164 0.048 Uiso 1 1 calc R . .
H18B H 0.4789 0.8040 1.0231 0.048 Uiso 1 1 calc R . .
H18C H 0.4827 0.8762 1.0808 0.048 Uiso 1 1 calc R . .
C19 C -0.0304(4) 0.80641(18) 0.8513(2) 0.0264(8) Uani 1 1 d . . .
H19A H -0.0275 0.7749 0.8986 0.040 Uiso 1 1 calc R . .
H19B H 0.0608 0.8114 0.8373 0.040 Uiso 1 1 calc R . .
H19C H -0.0891 0.7818 0.8083 0.040 Uiso 1 1 calc R . .
C20 C 0.1064(4) 1.0852(3) 0.5311(2) 0.0370(10) Uani 1 1 d . . .
H20A H 0.1343 1.1143 0.4875 0.056 Uiso 1 1 calc R . .
H20B H 0.0083 1.0886 0.5292 0.056 Uiso 1 1 calc R . .
H20C H 0.1326 1.0312 0.5271 0.056 Uiso 1 1 calc R . .
C21 C 0.1415(5) 1.2005(2) 0.6071(3) 0.0379(10) Uani 1 1 d . . .
H21A H 0.1665 1.2249 0.5600 0.057 Uiso 1 1 calc R . .
H21B H 0.1923 1.2243 0.6535 0.057 Uiso 1 1 calc R . .
H21C H 0.0446 1.2073 0.6084 0.057 Uiso 1 1 calc R . .
C22 C 0.0814(4) 0.89454(19) 0.6634(2) 0.0226(7) Uani 1 1 d . . .
C23 C -0.1674(4) 1.0909(2) 0.6320(2) 0.0265(8) Uani 1 1 d . . .
C24 C -0.2149(4) 1.1093(2) 0.8251(2) 0.0236(8) Uani 1 1 d . . .
C25 C 0.1268(4) 1.1689(2) 0.8553(2) 0.0313(8) Uiso 1 1 d . . .
H25A H 0.1020 1.2185 0.8763 0.047 Uiso 1 1 calc R . .
H25B H 0.2252 1.1633 0.8639 0.047 Uiso 1 1 calc R . .
H25C H 0.0856 1.1272 0.8819 0.047 Uiso 1 1 calc R . .
C26 C 0.1224(4) 0.8214(2) 0.6248(3) 0.0361(10) Uani 1 1 d . . .
H26A H 0.0636 0.7791 0.6363 0.054 Uiso 1 1 calc R . .
H26B H 0.2162 0.8089 0.6450 0.054 Uiso 1 1 calc R . .
H26C H 0.1139 0.8291 0.5682 0.054 Uiso 1 1 calc R . .

loop_
_atom_site_aniso_label
_atom_site_aniso_U_11
_atom_site_aniso_U_22
_atom_site_aniso_U_33
_atom_site_aniso_U_23
_atom_site_aniso_U_13
_atom_site_aniso_U_12
Ni1 0.0237(3) 0.0167(2) 0.0175(3) 0.00255(16) -0.00477(17) -0.00095(17)
Ni2 0.0231(3) 0.0170(2) 0.0169(2) -0.00210(16) -0.00224(17) -0.00088(17)
S1 0.0398(6) 0.0438(6) 0.0317(6) 0.0063(4) -0.0076(5) 0.0127(5)
S2 0.0618(8) 0.0211(4) 0.0336(6) 0.0056(4) 0.0044(5) 0.0079(5)
O1 0.0233(13) 0.0170(11) 0.0180(12) 0.0023(9) -0.0046(9) 0.0012(9)
O2 0.0296(14) 0.0195(11) 0.0267(15) -0.0025(10) -0.0001(11) -0.0018(10)
O3 0.0284(14) 0.0206(11) 0.0266(14) -0.0068(10) 0.0040(11) -0.0030(10)
O4 0.0382(15) 0.0184(11) 0.0273(14) 0.0044(10) 0.0003(12) 0.0031(11)
N1 0.0288(17) 0.0188(13) 0.0234(16) 0.0029(11) -0.0052(13) -0.0052(12)
N2 0.0329(18) 0.0248(14) 0.0217(16) 0.0049(12) -0.0041(13) 0.0013(13)
N3 0.0246(16) 0.0212(14) 0.0211(16) -0.0057(11) 0.0025(12) -0.0001(12)
N4 0.0259(16) 0.0177(13) 0.0203(15) -0.0052(11) -0.0027(12) -0.0021(12)
N5 0.0311(18) 0.0260(15) 0.0251(17) -0.0024(12) 0.0013(13) 0.0033(13)
N6 0.0304(18) 0.0279(15) 0.0223(17) -0.0002(12) -0.0051(13) 0.0023(13)
C1 0.0284(19) 0.0147(14) 0.0164(17) -0.0042(12) -0.0065(14) 0.0007(13)
C2 0.030(2) 0.0182(15) 0.0156(17) -0.0036(12) -0.0038(14) -0.0009(14)
C3 0.041(2) 0.0166(15) 0.0165(17) 0.0014(12) -0.0050(15) 0.0002(15)
C4 0.036(2) 0.0170(15) 0.0214(19) -0.0022(13) -0.0127(16) 0.0015(15)
C5 0.0235(19) 0.0204(15) 0.027(2) -0.0020(14) -0.0066(15) 0.0020(14)
C6 0.0275(19) 0.0165(14) 0.0199(18) -0.0003(13) -0.0025(14) -0.0011(14)
C7 0.0225(18) 0.0198(15) 0.0258(19) -0.0021(13) -0.0048(14) -0.0021(14)
C8 0.032(2) 0.035(2) 0.031(2) 0.0101(17) -0.0029(17) -0.0055(17)
C9 0.037(2) 0.0288(18) 0.028(2) 0.0086(16) 0.0012(17) -0.0024(17)
C10 0.028(2) 0.0296(18) 0.024(2) -0.0012(15) 0.0001(15) -0.0071(16)
C11 0.035(2) 0.0321(19) 0.028(2) 0.0007(16) -0.0052(17) -0.0024(17)
C12 0.0214(19) 0.035(2) 0.042(3) -0.0031(18) -0.0066(17) -0.0043(16)
C13 0.028(2) 0.0291(19) 0.035(2) -0.0027(16) 0.0060(17) -0.0042(16)
C14 0.028(2) 0.0177(15) 0.026(2) -0.0054(13) -0.0001(15) -0.0009(14)
C15 0.030(2) 0.0235(16) 0.027(2) 0.0027(14) 0.0010(15) -0.0089(15)
C16 0.033(2) 0.0245(17) 0.025(2) -0.0021(14) 0.0019(16) -0.0029(15)
C17 0.038(2) 0.0222(16) 0.0138(17) -0.0003(13) -0.0015(15) -0.0009(15)
C18 0.037(2) 0.0255(17) 0.028(2) 0.0025(15) -0.0145(17) 0.0041(16)
C19 0.030(2) 0.0176(15) 0.030(2) -0.0013(14) -0.0011(16) 0.0010(14)
C20 0.038(2) 0.053(2) 0.019(2) 0.0011(17) -0.0011(17) -0.003(2)
C21 0.055(3) 0.0261(19) 0.032(2) 0.0134(16) 0.004(2) 0.0056(18)
C22 0.0238(19) 0.0214(16) 0.0205(18) -0.0029(13) -0.0046(14) 0.0014(14)
C23 0.028(2) 0.0299(18) 0.0212(19) -0.0035(14) 0.0015(15) 0.0030(16)
C24 0.028(2) 0.0245(17) 0.0173(17) 0.0011(13) -0.0002(14) -0.0007(15)
C26 0.039(2) 0.0257(18) 0.044(3) -0.0146(17) 0.0101(19) -0.0057(17)

loop_
_atom_type_symbol
_atom_type_description
_atom_type_scat_dispersion_real
_atom_type_scat_dispersion_imag
_atom_type_scat_source
C C 0.0033 0.0016 'International Tables Vol C Tables 4.2.6.8 and 6.1.1.4'
H H 0.0000 0.0000 'International Tables Vol C Tables 4.2.6.8 and 6.1.1.4'
N N 0.0061 0.0033 'International Tables Vol C Tables 4.2.6.8 and 6.1.1.4'
O O 0.0106 0.0060 'International Tables Vol C Tables 4.2.6.8 and 6.1.1.4'
S S 0.1246 0.1234 'International Tables Vol C Tables 4.2.6.8 and 6.1.1.4'
Ni Ni 0.3393 1.1124 'International Tables Vol C Tables 4.2.6.8 and 6.1.1.4'

loop_
_geom_angle_atom_site_label_1
_geom_angle_atom_site_label_2
_geom_angle_atom_site_label_3
_geom_angle
_geom_angle_site_symmetry_1
_geom_angle_site_symmetry_3
_geom_angle_publ_flag
N1 Ni1 O1 91.97(11) . . ?
N1 Ni1 N6 174.81(12) . . ?
O1 Ni1 N6 88.82(12) . . ?
N1 Ni1 O2 92.31(11) . . ?
O1 Ni1 O2 91.24(10) . . ?
N6 Ni1 O2 92.80(11) . . ?
N1 Ni1 N2 82.64(12) . . ?
O1 Ni1 N2 174.61(11) . . ?
N6 Ni1 N2 96.52(13) . . ?
O2 Ni1 N2 89.16(11) . . ?
N1 Ni1 O4 90.67(11) . . ?
O1 Ni1 O4 84.35(9) . . ?
N6 Ni1 O4 84.31(11) . . ?
O2 Ni1 O4 174.76(11) . . ?
N2 Ni1 O4 95.50(11) . . ?
O3 Ni2 N5 169.97(12) . . ?
O3 Ni2 O1 89.12(10) . . ?
N5 Ni2 O1 92.46(12) . . ?
O3 Ni2 N4 95.21(11) . . ?
N5 Ni2 N4 94.61(12) . . ?
O1 Ni2 N4 92.54(10) . . ?
O3 Ni2 N3 85.25(11) . . ?
N5 Ni2 N3 92.25(12) . . ?
O1 Ni2 N3 172.53(11) . . ?
N4 Ni2 N3 92.86(12) . . ?
O3 Ni2 N6 87.89(11) . . ?
N5 Ni2 N6 82.72(12) . . ?
O1 Ni2 N6 78.65(10) . . ?
N4 Ni2 N6 170.64(11) . . ?
N3 Ni2 N6 96.20(11) . . ?
C1 O1 Ni1 125.1(2) . . ?
C1 O1 Ni2 126.2(2) . . ?
Ni1 O1 Ni2 98.93(9) . . ?
C22 O2 Ni1 124.9(3) . . ?
C22 O3 Ni2 132.4(2) . . ?
C25 O4 Ni1 117.9(2) . . ?
C7 N1 C8 119.2(3) . . ?
C7 N1 Ni1 125.4(3) . . ?
C8 N1 Ni1 114.8(2) . . ?
C21 N2 C9 110.6(3) . . ?
C21 N2 C20 108.0(3) . . ?
C9 N2 C20 108.5(3) . . ?
C21 N2 Ni1 112.2(3) . . ?
C9 N2 Ni1 103.8(2) . . ?
C20 N2 Ni1 113.7(2) . . ?
C14 N3 C10 117.8(3) . . ?
C14 N3 Ni2 126.4(2) . . ?
C10 N3 Ni2 114.9(2) . . ?
C19 N4 C16 110.3(3) . . ?
C19 N4 C17 109.7(3) . . ?
C16 N4 C17 106.0(3) . . ?
C19 N4 Ni2 114.8(2) . . ?
C16 N4 Ni2 108.9(2) . . ?
C17 N4 Ni2 106.7(2) . . ?
C24 N5 Ni2 144.8(3) . . ?
C23 N6 Ni1 140.0(3) . . ?
C23 N6 Ni2 132.4(3) . . ?
Ni1 N6 Ni2 87.48(11) . . ?
O1 C1 C2 119.0(3) . . ?
O1 C1 C6 123.5(3) . . ?
C2 C1 C6 117.5(3) . . ?
C3 C2 C1 120.7(4) . . ?
C3 C2 C17 119.0(3) . . ?
C1 C2 C17 120.2(3) . . ?
C2 C3 C4 122.0(4) . . ?
C5 C4 C3 116.8(3) . . ?
C5 C4 C18 122.4(4) . . ?
C3 C4 C18 120.9(4) . . ?
C4 C5 C6 124.0(4) . . ?
C5 C6 C1 118.9(3) . . ?
C5 C6 C7 115.3(3) . . ?
C1 C6 C7 125.6(3) . . ?
N1 C7 C6 125.6(4) . . ?
N1 C8 C9 106.6(3) . . ?
N2 C9 C8 111.0(4) . . ?
N3 C10 C11 124.0(4) . . ?
C10 C11 C12 117.8(4) . . ?
C13 C12 C11 118.6(4) . . ?
C12 C13 C14 120.9(4) . . ?
N3 C14 C13 120.5(3) . . ?
N3 C14 C15 119.5(3) . . ?
C13 C14 C15 119.7(3) . . ?
C14 C15 C16 119.4(3) . . ?
N4 C16 C15 115.9(3) . . ?
N4 C17 C2 114.5(3) . . ?
O3 C22 O2 127.0(3) . . ?
O3 C22 C26 115.1(3) . . ?
O2 C22 C26 117.9(4) . . ?
N6 C23 S1 177.6(3) . . ?
N5 C24 S2 177.6(4) . . ?

loop_
_geom_bond_atom_site_label_1
_geom_bond_atom_site_label_2
_geom_bond_distance
_geom_bond_site_symmetry_2
_geom_bond_publ_flag
Ni1 N1 1.995(3) . ?
Ni1 O1 2.018(2) . ?
Ni1 N6 2.057(3) . ?
Ni1 O2 2.056(2) . ?
Ni1 N2 2.164(3) . ?
Ni1 O4 2.243(3) . ?
Ni2 O3 1.983(3) . ?
Ni2 N5 2.039(3) . ?
Ni2 O1 2.064(2) . ?
Ni2 N4 2.090(3) . ?
Ni2 N3 2.091(3) . ?
Ni2 N6 2.415(3) . ?
S1 C23 1.616(4) . ?
S2 C24 1.631(4) . ?
O1 C1 1.333(4) . ?
O2 C22 1.266(4) . ?
O3 C22 1.250(5) . ?
O4 C25 1.437(5) . ?
N1 C7 1.286(4) . ?
N1 C8 1.461(5) . ?
N2 C21 1.475(5) . ?
N2 C9 1.486(5) . ?
N2 C20 1.485(5) . ?
N3 C14 1.347(5) . ?
N3 C10 1.350(5) . ?
N4 C19 1.478(4) . ?
N4 C16 1.487(5) . ?
N4 C17 1.498(4) . ?
N5 C24 1.165(4) . ?
N6 C23 1.181(5) . ?
C1 C2 1.411(5) . ?
C1 C6 1.422(5) . ?
C2 C3 1.398(5) . ?
C2 C17 1.505(5) . ?
C3 C4 1.403(6) . ?
C4 C5 1.359(6) . ?
C4 C18 1.523(5) . ?
C5 C6 1.412(5) . ?
C6 C7 1.443(5) . ?
C8 C9 1.524(5) . ?
C10 C11 1.371(5) . ?
C11 C12 1.386(6) . ?
C12 C13 1.370(6) . ?
C13 C14 1.386(5) . ?
C14 C15 1.514(5) . ?
C15 C16 1.515(5) . ?
C22 C26 1.517(5) . ?
